data_7242590
loop_
_publ_author_name
'Patel, Parth'
'Tak, Raj Kumar'
'Parmar, Bhavesh'
'Dabas, Shilpa'
'Patel, Brijesh'
'Suresh, Eringathodi'
'Khan, Noor-ul H.'
'Subramanian, Saravanan'

_publ_section_title
;
 Ring-opening hydrolysis of spiro-epoxyoxindoles using a reusable sulfonic
 acid functionalized nitrogen rich carbon catalyst
;
_journal_issue 21
_journal_name_full 'RSC Advances'
_journal_page_first 12808
_journal_page_last 12814
_journal_paper_doi 10.1039/D1RA01161H
_journal_volume 11
_journal_year 2021
_chemical_formula_sum 'C128 H120 N8 O24'
_chemical_formula_weight 2154.31
_chemical_name_common ORGANIC
_space_group_crystal_system orthorhombic
_space_group_IT_number 19
_space_group_name_Hall 'P 2ac 2ab'
_space_group_name_H-M_alt 'P 21 21 21'
_atom_sites_solution_hydrogens geom
_audit_update_record
;
2019-10-24 deposited with the CCDC.	2021-03-15 downloaded from the CCDC.
;
_cell_angle_alpha 90
_cell_angle_beta 90
_cell_angle_gamma 90
_cell_formula_units_Z 1
_cell_length_a 5.1638(3)
_cell_length_b 19.3060(12)
_cell_length_c 27.209(2)
_cell_measurement_reflns_used 1894
_cell_measurement_temperature 301.(2)
_cell_measurement_theta_max 20.1000
_cell_measurement_theta_min 2.4811
_cell_volume 2712.5(3)
_computing_cell_refinement 'Bruker SAINT'
_computing_data_collection 'Bruker APEX2'
_computing_data_reduction 'Bruker SAINT'
_computing_molecular_graphics 'Bruker SHELXTL'
_computing_publication_material 'Bruker SHELXTL'
_computing_structure_refinement 'SHELXL-2014 (Sheldrick 2014)'
_computing_structure_solution 'SHELXS-97 (Sheldrick 2008)'
_diffrn_ambient_temperature 301.(2)
_diffrn_detector_area_resol_mean 7.3910
_diffrn_measured_fraction_theta_full 0.997
_diffrn_measured_fraction_theta_max 0.997
_diffrn_measurement_device_type 'Bruker D8 QUEST'
_diffrn_measurement_method '\f and \w scans'
_diffrn_radiation_type MoK\a
_diffrn_radiation_wavelength 0.71073
_diffrn_reflns_av_R_equivalents 0.1001
_diffrn_reflns_av_unetI/netI 0.1510
_diffrn_reflns_limit_h_max 6
_diffrn_reflns_limit_h_min -5
_diffrn_reflns_limit_k_max 25
_diffrn_reflns_limit_k_min -25
_diffrn_reflns_limit_l_max 35
_diffrn_reflns_limit_l_min -36
_diffrn_reflns_number 20795
_diffrn_reflns_theta_full 28.28
_diffrn_reflns_theta_max 28.28
_diffrn_reflns_theta_min 2.24
_diffrn_source_type 'MICRO FOCUS TUBE'
_exptl_absorpt_coefficient_mu 0.092
_exptl_absorpt_correction_T_max 0.9950
_exptl_absorpt_correction_T_min 0.9600
_exptl_absorpt_correction_type multi-scan
_exptl_absorpt_process_details 'BRUKER SADABS'
_exptl_crystal_colour colourless
_exptl_crystal_density_diffrn 1.319
_exptl_crystal_density_method 'not measured'
_exptl_crystal_description ROD
_exptl_crystal_F_000 1136
_exptl_crystal_size_max 0.448
_exptl_crystal_size_mid 0.080
_exptl_crystal_size_min 0.050
_refine_diff_density_max 0.169
_refine_diff_density_min -0.225
_refine_ls_abs_structure_details
;

Flack x determined using 713 quotients [(I+)-(I-)]/[(I+)+(I-)]
(Parsons, Flack and Wagner, Acta Cryst. B69 (2013) 249-259).
;
_refine_ls_abs_structure_Flack 1.8(10)
_refine_ls_extinction_method none
_refine_ls_goodness_of_fit_ref 0.994
_refine_ls_hydrogen_treatment mixed
_refine_ls_matrix_type full
_refine_ls_number_parameters 369
_refine_ls_number_reflns 6671
_refine_ls_number_restraints 0
_refine_ls_restrained_S_all 0.994
_refine_ls_R_factor_all 0.2041
_refine_ls_R_factor_gt 0.0621
_refine_ls_shift/su_max 0.000
_refine_ls_shift/su_mean 0.000
_refine_ls_structure_factor_coef Fsqd
_refine_ls_weighting_details 'w=1/[\s^2^(Fo^2^)+(0.0391P)^2^] where P=(Fo^2^+2Fc^2^)/3'
_refine_ls_weighting_scheme calc
_refine_ls_wR_factor_gt 0.1019
_refine_ls_wR_factor_ref 0.1476
_reflns_number_gt 2692
_reflns_number_total 6671
_reflns_threshold_expression 'I > 2\s(I)'
_cod_data_source_file d1ra01161h2.cif
_cod_data_source_block 2A
_cod_depositor_comments
;
The following automatic conversions were performed:

data item '_exptl_absorpt_correction_type' value 'MULTI SCAN' was
changed to 'multi-scan' in accordance with the
/home/data/users/saulius/crontab/automatic-downloads/rss-feeds/RSC/lib/dictionaries/cif_core.dic
dictionary named 'cif_core.dic' version 2.4.2 last updated on
2011-04-26.

Automatic conversion script
Id: cif_fix_values 7556 2019-12-06 15:28:31Z antanas 
;
_cod_database_code 7242590

loop_
_space_group_symop_operation_xyz
'x, y, z'
'-x+1/2, -y, z+1/2'
'-x, y+1/2, -z+1/2'
'x+1/2, -y+1/2, -z'

loop_
_atom_site_type_symbol
_atom_site_label
_atom_site_fract_x
_atom_site_fract_y
_atom_site_fract_z
_atom_site_U_iso_or_equiv
_atom_site_adp_type
_atom_site_calc_flag
_atom_site_refinement_flags_adp
_atom_site_refinement_flags_occupancy
_atom_site_refinement_flags_posn
_atom_site_occupancy
_atom_site_disorder_assembly
_atom_site_disorder_group
O O1 0.5652(7) 0.42939(17) 0.57457(14) 0.0505(10) Uani d . . . 1 . .
O O2 1.0379(6) 0.39741(18) 0.52285(13) 0.0490(10) Uani d . . . 1 . .
H H2A 1.151(8) 0.378(3) 0.5032(13) 0.073 Uiso calc U . R 1 . .
O O3 0.4315(6) 0.3381(2) 0.46798(13) 0.0502(10) Uani d . . . 1 . .
H H3A 0.4369(8) 0.342(3) 0.440(2) 0.075 Uiso calc U . R 1 . .
O O4 0.4244(7) 0.34560(17) 0.36912(14) 0.0511(10) Uani d . . . 1 . .
O O5 0.9054(7) 0.27053(16) 0.36448(15) 0.0531(11) Uani d . . . 1 . .
H H5A 1.016(8) 0.243(2) 0.363(2) 0.08 Uiso calc U . R 1 . .
O O6 0.3071(6) 0.17248(18) 0.37042(14) 0.0505(11) Uani d . . . 1 . .
H H6A 0.259(5) 0.141(3) 0.3882(19) 0.076 Uiso calc U . R 1 . .
N N1 0.5248(7) 0.50107(19) 0.50821(16) 0.0422(11) Uani d . . . 1 . .
N N2 0.3960(8) 0.3006(2) 0.29194(17) 0.0510(12) Uani d . . . 1 . .
C C1 0.5974(13) 0.6196(3) 0.5794(3) 0.080(2) Uani d . . . 1 . .
H H1 0.692814 0.580636 0.588135 0.096 Uiso calc U . R 1 . .
C C2 0.6561(17) 0.6837(4) 0.5998(3) 0.105(3) Uani d . . . 1 . .
H H2 0.79196 0.687713 0.622022 0.125 Uiso calc U . R 1 . .
C C3 0.513(2) 0.7413(4) 0.5870(4) 0.117(4) Uani d . . . 1 . .
H H3 0.551768 0.784207 0.600802 0.141 Uiso calc U . R 1 . .
C C4 0.318(2) 0.7353(4) 0.5546(4) 0.122(3) Uani d . . . 1 . .
H H4 0.223044 0.774227 0.545701 0.147 Uiso calc U . R 1 . .
C C5 0.2575(13) 0.6720(3) 0.5343(3) 0.088(2) Uani d . . . 1 . .
H H5 0.12038 0.668518 0.512292 0.105 Uiso calc U . R 1 . .
C C6 0.3971(11) 0.6142(3) 0.5463(2) 0.0543(16) Uani d . . . 1 . .
C C7 0.3142(10) 0.5449(2) 0.5264(2) 0.0512(15) Uani d . . . 1 . .
H H7A 0.223358 0.520072 0.552155 0.061 Uiso calc U . R 1 . .
H H7B 0.192411 0.552569 0.499804 0.061 Uiso calc U . R 1 . .
C C8 0.6417(9) 0.5084(3) 0.4612(2) 0.0438(14) Uani d . . . 1 . .
C C9 0.6124(11) 0.5602(3) 0.4273(2) 0.0621(17) Uani d . . . 1 . .
H H9 0.49801 0.596646 0.432691 0.075 Uiso calc U . R 1 . .
C C10 0.7576(13) 0.5565(3) 0.3851(2) 0.076(2) Uani d . . . 1 . .
H H10 0.743231 0.59153 0.36174 0.091 Uiso calc U . R 1 . .
C C11 0.9240(13) 0.5021(3) 0.3766(2) 0.0698(18) Uani d . . . 1 . .
H H11 1.01851 0.500749 0.347544 0.084 Uiso calc U . R 1 . .
C C12 0.9532(11) 0.4492(3) 0.4108(2) 0.0554(15) Uani d . . . 1 . .
H H12 1.065261 0.412322 0.40504 0.066 Uiso calc U . R 1 . .
C C13 0.8102(10) 0.4531(2) 0.4536(2) 0.0412(13) Uani d . . . 1 . .
C C14 0.8003(9) 0.4060(2) 0.49762(19) 0.0413(13) Uani d . . . 1 . .
C C15 0.6188(9) 0.4453(3) 0.5328(2) 0.0429(13) Uani d . . . 1 . .
C C16 0.6881(9) 0.3342(2) 0.4870(2) 0.0446(14) Uani d . . . 1 . .
H H16A 0.798127 0.310526 0.463515 0.054 Uiso calc U . R 1 . .
H H16B 0.686967 0.307255 0.517121 0.054 Uiso calc U . R 1 . .
C C17 0.5231(15) 0.4454(4) 0.2609(3) 0.102(3) Uani d . . . 1 . .
H H17 0.584974 0.436196 0.292355 0.123 Uiso calc U . R 1 . .
C C18 0.629(2) 0.4981(4) 0.2345(4) 0.149(4) Uani d . . . 1 . .
H H18 0.760857 0.52463 0.248117 0.179 Uiso calc U . R 1 . .
C C19 0.545(2) 0.5120(5) 0.1888(4) 0.121(4) Uani d . . . 1 . .
H H19 0.622479 0.547189 0.170638 0.145 Uiso calc U . R 1 . .
C C20 0.354(3) 0.4758(5) 0.1700(3) 0.134(4) Uani d . . . 1 . .
H H20 0.292475 0.486358 0.138745 0.161 Uiso calc U . R 1 . .
C C21 0.2439(19) 0.4217(4) 0.1966(3) 0.111(3) Uani d . . . 1 . .
H H21 0.110145 0.395931 0.182887 0.133 Uiso calc U . R 1 . .
C C22 0.3295(11) 0.4064(3) 0.2423(2) 0.0585(16) Uani d . . . 1 . .
C C23 0.2060(10) 0.3495(3) 0.2721(2) 0.0609(17) Uani d . . . 1 . .
H H23A 0.109521 0.369925 0.298998 0.073 Uiso calc U . R 1 . .
H H23B 0.084421 0.32452 0.251465 0.073 Uiso calc U . R 1 . .
C C24 0.5200(11) 0.2480(3) 0.2648(2) 0.0508(15) Uani d . . . 1 . .
C C25 0.4907(14) 0.2322(4) 0.2154(2) 0.076(2) Uani d . . . 1 . .
H H25 0.375919 0.256425 0.195456 0.092 Uiso calc U . R 1 . .
C C26 0.6410(17) 0.1785(4) 0.1972(3) 0.090(2) Uani d . . . 1 . .
H H26 0.62388 0.165838 0.164393 0.108 Uiso calc U . R 1 . .
C C27 0.8140(17) 0.1435(4) 0.2262(3) 0.099(3) Uani d . . . 1 . .
H H27 0.915967 0.108654 0.212607 0.119 Uiso calc U . R 1 . .
C C28 0.8378(12) 0.1597(3) 0.2757(3) 0.0715(19) Uani d . . . 1 . .
H H28 0.951861 0.135104 0.295592 0.086 Uiso calc U . R 1 . .
C C29 0.6909(11) 0.2125(3) 0.2949(2) 0.0492(15) Uani d . . . 1 . .
C C30 0.6717(9) 0.2414(3) 0.34586(19) 0.0424(13) Uani d . . . 1 . .
C C31 0.4845(10) 0.3023(3) 0.3386(2) 0.0450(14) Uani d . . . 1 . .
C C32 0.5653(9) 0.1921(2) 0.3836(2) 0.0459(14) Uani d . . . 1 . .
H H32A 0.674294 0.151286 0.385412 0.055 Uiso calc U . R 1 . .
H H32B 0.564645 0.214163 0.415621 0.055 Uiso calc U . R 1 . .

loop_
_atom_site_aniso_label
_atom_site_aniso_U_11
_atom_site_aniso_U_22
_atom_site_aniso_U_33
_atom_site_aniso_U_12
_atom_site_aniso_U_13
_atom_site_aniso_U_23
O1 0.052(2) 0.055(2) 0.045(2) 0.0079(19) 0.001(2) 0.005(2)
O2 0.0362(19) 0.059(2) 0.052(2) 0.0022(18) -0.0073(18) 0.001(2)
O3 0.042(2) 0.058(2) 0.050(3) 0.0020(19) -0.0041(19) -0.002(2)
O4 0.051(2) 0.050(2) 0.052(3) 0.0082(19) -0.001(2) 0.001(2)
O5 0.0361(19) 0.053(2) 0.070(3) -0.0033(17) -0.004(2) -0.005(2)
O6 0.043(2) 0.048(2) 0.061(3) -0.0064(18) 0.001(2) 0.009(2)
N1 0.041(2) 0.037(2) 0.049(3) 0.009(2) 0.006(2) 0.003(2)
N2 0.053(3) 0.053(3) 0.047(3) 0.000(2) -0.008(3) 0.012(2)
C1 0.075(5) 0.071(4) 0.094(6) -0.006(4) -0.010(4) -0.016(4)
C2 0.117(7) 0.096(6) 0.101(7) -0.028(6) -0.016(5) -0.036(5)
C3 0.123(8) 0.066(6) 0.163(10) -0.028(6) 0.041(8) -0.046(6)
C4 0.116(7) 0.048(5) 0.203(11) 0.000(5) 0.025(8) -0.022(6)
C5 0.086(5) 0.048(4) 0.128(7) 0.011(4) 0.000(5) -0.003(4)
C6 0.054(4) 0.044(3) 0.065(5) 0.000(3) 0.017(3) -0.007(3)
C7 0.044(3) 0.045(3) 0.065(4) 0.008(3) -0.002(3) -0.007(3)
C8 0.044(3) 0.042(3) 0.045(4) 0.000(3) -0.002(3) 0.003(3)
C9 0.070(4) 0.053(4) 0.064(5) 0.014(3) 0.000(4) 0.016(3)
C10 0.089(5) 0.074(4) 0.064(5) 0.017(4) 0.011(4) 0.031(4)
C11 0.076(4) 0.081(4) 0.053(4) 0.003(4) 0.014(4) 0.015(4)
C12 0.052(3) 0.061(4) 0.053(4) 0.010(3) 0.005(3) 0.006(3)
C13 0.041(3) 0.039(3) 0.044(4) 0.003(3) -0.001(3) 0.003(3)
C14 0.034(3) 0.042(3) 0.048(4) 0.005(2) -0.007(3) 0.001(3)
C15 0.039(3) 0.038(3) 0.052(4) -0.001(2) -0.005(3) -0.005(3)
C16 0.042(3) 0.039(3) 0.053(4) 0.005(3) -0.006(3) 0.000(3)
C17 0.111(6) 0.091(5) 0.105(7) -0.033(5) -0.045(5) 0.048(5)
C18 0.156(9) 0.100(6) 0.191(11) -0.055(6) -0.051(9) 0.075(8)
C19 0.151(9) 0.090(7) 0.121(9) 0.020(7) 0.037(8) 0.057(7)
C20 0.238(13) 0.098(7) 0.067(6) -0.012(8) -0.017(8) 0.028(6)
C21 0.166(8) 0.097(6) 0.069(5) -0.033(6) -0.039(6) 0.029(5)
C22 0.057(4) 0.058(4) 0.060(4) 0.004(3) -0.004(3) 0.012(3)
C23 0.045(3) 0.074(4) 0.063(4) -0.004(3) -0.009(3) 0.013(4)
C24 0.061(4) 0.055(4) 0.037(4) -0.019(3) 0.004(3) -0.003(3)
C25 0.091(6) 0.093(5) 0.045(4) -0.019(4) 0.002(4) -0.001(4)
C26 0.116(7) 0.105(6) 0.049(5) -0.037(5) 0.021(5) -0.026(5)
C27 0.120(7) 0.101(6) 0.077(6) 0.003(5) 0.023(6) -0.034(5)
C28 0.076(4) 0.068(4) 0.070(5) -0.001(4) 0.020(4) -0.015(4)
C29 0.049(3) 0.051(3) 0.048(4) -0.007(3) 0.012(3) -0.003(3)
C30 0.037(3) 0.046(3) 0.044(4) -0.003(3) 0.005(3) 0.002(3)
C31 0.040(3) 0.046(3) 0.050(4) -0.002(3) 0.002(3) 0.012(3)
C32 0.041(3) 0.043(3) 0.053(4) 0.002(3) -0.006(3) 0.003(3)

loop_
_atom_type_symbol
_atom_type_description
_atom_type_scat_dispersion_real
_atom_type_scat_dispersion_imag
_atom_type_scat_source
C C 0.0033 0.0016 'International Tables Vol C Tables 4.2.6.8 and 6.1.1.4'
N N 0.0061 0.0033 'International Tables Vol C Tables 4.2.6.8 and 6.1.1.4'
O O 0.0106 0.0060 'International Tables Vol C Tables 4.2.6.8 and 6.1.1.4'
H H 0.0000 0.0000 'International Tables Vol C Tables 4.2.6.8 and 6.1.1.4'

loop_
_geom_angle_atom_site_label_1
_geom_angle_atom_site_label_2
_geom_angle_atom_site_label_3
_geom_angle_site_symmetry_1
_geom_angle_site_symmetry_3
_geom_angle
_geom_angle_publ_flag
C14 O2 H2A . . 109.5 ?
C16 O3 H3A . . 109.5 ?
C30 O5 H5A . . 109.5 ?
C32 O6 H6A . . 109.5 ?
C15 N1 C8 . . 111.8(4) ?
C15 N1 C7 . . 123.9(4) ?
C8 N1 C7 . . 124.2(4) ?
C31 N2 C24 . . 110.8(5) ?
C31 N2 C23 . . 124.0(5) ?
C24 N2 C23 . . 125.1(5) ?
C6 C1 C2 . . 119.6(7) ?
C6 C1 H1 . . 120.2 ?
C2 C1 H1 . . 120.2 ?
C3 C2 C1 . . 120.1(8) ?
C3 C2 H2 . . 119.9 ?
C1 C2 H2 . . 119.9 ?
C4 C3 C2 . . 119.7(8) ?
C4 C3 H3 . . 120.2 ?
C2 C3 H3 . . 120.2 ?
C3 C4 C5 . . 120.7(9) ?
C3 C4 H4 . . 119.6 ?
C5 C4 H4 . . 119.6 ?
C6 C5 C4 . . 120.6(8) ?
C6 C5 H5 . . 119.7 ?
C4 C5 H5 . . 119.7 ?
C5 C6 C1 . . 119.3(6) ?
C5 C6 C7 . . 119.3(6) ?
C1 C6 C7 . . 121.2(5) ?
N1 C7 C6 . . 115.1(4) ?
N1 C7 H7A . . 108.5 ?
C6 C7 H7A . . 108.5 ?
N1 C7 H7B . . 108.5 ?
C6 C7 H7B . . 108.5 ?
H7A C7 H7B . . 107.5 ?
C9 C8 C13 . . 121.9(5) ?
C9 C8 N1 . . 129.2(5) ?
C13 C8 N1 . . 108.8(4) ?
C8 C9 C10 . . 117.7(5) ?
C8 C9 H9 . . 121.1 ?
C10 C9 H9 . . 121.1 ?
C9 C10 C11 . . 121.3(6) ?
C9 C10 H10 . . 119.3 ?
C11 C10 H10 . . 119.3 ?
C10 C11 C12 . . 121.2(6) ?
C10 C11 H11 . . 119.4 ?
C12 C11 H11 . . 119.4 ?
C13 C12 C11 . . 117.7(5) ?
C13 C12 H12 . . 121.2 ?
C11 C12 H12 . . 121.2 ?
C12 C13 C8 . . 120.2(5) ?
C12 C13 C14 . . 131.0(5) ?
C8 C13 C14 . . 108.9(5) ?
O2 C14 C13 . . 115.3(4) ?
O2 C14 C16 . . 108.3(4) ?
C13 C14 C16 . . 114.2(4) ?
O2 C14 C15 . . 106.5(4) ?
C13 C14 C15 . . 102.5(4) ?
C16 C14 C15 . . 109.5(4) ?
O1 C15 N1 . . 125.6(5) ?
O1 C15 C14 . . 126.7(5) ?
N1 C15 C14 . . 107.7(5) ?
O3 C16 C14 . . 111.9(4) ?
O3 C16 H16A . . 109.2 ?
C14 C16 H16A . . 109.2 ?
O3 C16 H16B . . 109.2 ?
C14 C16 H16B . . 109.2 ?
H16A C16 H16B . . 107.9 ?
C22 C17 C18 . . 121.0(8) ?
C22 C17 H17 . . 119.5 ?
C18 C17 H17 . . 119.5 ?
C19 C18 C17 . . 120.7(9) ?
C19 C18 H18 . . 119.6 ?
C17 C18 H18 . . 119.6 ?
C20 C19 C18 . . 119.8(9) ?
C20 C19 H19 . . 120.1 ?
C18 C19 H19 . . 120.1 ?
C19 C20 C21 . . 120.2(9) ?
C19 C20 H20 . . 119.9 ?
C21 C20 H20 . . 119.9 ?
C22 C21 C20 . . 120.6(8) ?
C22 C21 H21 . . 119.7 ?
C20 C21 H21 . . 119.7 ?
C17 C22 C21 . . 117.7(7) ?
C17 C22 C23 . . 121.3(6) ?
C21 C22 C23 . . 121.0(6) ?
N2 C23 C22 . . 112.6(4) ?
N2 C23 H23A . . 109.1 ?
C22 C23 H23A . . 109.1 ?
N2 C23 H23B . . 109.1 ?
C22 C23 H23B . . 109.1 ?
H23A C23 H23B . . 107.8 ?
C29 C24 C25 . . 122.2(6) ?
C29 C24 N2 . . 109.7(5) ?
C25 C24 N2 . . 128.0(6) ?
C26 C25 C24 . . 116.7(7) ?
C26 C25 H25 . . 121.7 ?
C24 C25 H25 . . 121.7 ?
C27 C26 C25 . . 121.9(7) ?
C27 C26 H26 . . 119.0 ?
C25 C26 H26 . . 119.0 ?
C26 C27 C28 . . 120.3(7) ?
C26 C27 H27 . . 119.8 ?
C28 C27 H27 . . 119.8 ?
C29 C28 C27 . . 119.2(7) ?
C29 C28 H28 . . 120.4 ?
C27 C28 H28 . . 120.4 ?
C28 C29 C24 . . 119.6(6) ?
C28 C29 C30 . . 131.7(6) ?
C24 C29 C30 . . 108.7(5) ?
O5 C30 C29 . . 114.8(4) ?
O5 C30 C32 . . 108.4(4) ?
C29 C30 C32 . . 114.9(4) ?
O5 C30 C31 . . 106.1(4) ?
C29 C30 C31 . . 102.0(5) ?
C32 C30 C31 . . 110.1(4) ?
O4 C31 N2 . . 124.9(5) ?
O4 C31 C30 . . 126.7(5) ?
N2 C31 C30 . . 108.4(5) ?
O6 C32 C30 . . 109.7(4) ?
O6 C32 H32A . . 109.7 ?
C30 C32 H32A . . 109.7 ?
O6 C32 H32B . . 109.7 ?
C30 C32 H32B . . 109.7 ?
H32A C32 H32B . . 108.2 ?

loop_
_geom_bond_atom_site_label_1
_geom_bond_atom_site_label_2
_geom_bond_site_symmetry_2
_geom_bond_distance
_geom_bond_publ_flag
O1 C15 . 1.211(6) ?
O2 C14 . 1.416(5) ?
O2 H2A . 0.88(5) ?
O3 C16 . 1.425(5) ?
O3 H3A . 0.77(6) ?
O4 C31 . 1.219(6) ?
O5 C30 . 1.425(6) ?
O5 H5A . 0.78(5) ?
O6 C32 . 1.432(5) ?
O6 H6A . 0.82(5) ?
N1 C15 . 1.356(6) ?
N1 C8 . 1.422(6) ?
N1 C7 . 1.464(6) ?
N2 C31 . 1.349(6) ?
N2 C24 . 1.410(6) ?
N2 C23 . 1.465(6) ?
C1 C6 . 1.376(8) ?
C1 C2 . 1.388(8) ?
C1 H1 . 0.93 ?
C2 C3 . 1.380(11) ?
C2 H2 . 0.93 ?
C3 C4 . 1.346(12) ?
C3 H3 . 0.93 ?
C4 C5 . 1.375(9) ?
C4 H4 . 0.93 ?
C5 C6 . 1.369(8) ?
C5 H5 . 0.93 ?
C6 C7 . 1.505(7) ?
C7 H7A . 0.97 ?
C7 H7B . 0.97 ?
C8 C9 . 1.368(7) ?
C8 C13 . 1.393(6) ?
C9 C10 . 1.374(8) ?
C9 H9 . 0.93 ?
C10 C11 . 1.377(8) ?
C10 H10 . 0.93 ?
C11 C12 . 1.390(7) ?
C11 H11 . 0.93 ?
C12 C13 . 1.380(7) ?
C12 H12 . 0.93 ?
C13 C14 . 1.506(7) ?
C14 C16 . 1.530(6) ?
C14 C15 . 1.539(7) ?
C16 H16A . 0.97 ?
C16 H16B . 0.97 ?
C17 C22 . 1.350(8) ?
C17 C18 . 1.360(10) ?
C17 H17 . 0.93 ?
C18 C19 . 1.341(12) ?
C18 H18 . 0.93 ?
C19 C20 . 1.314(12) ?
C19 H19 . 0.93 ?
C20 C21 . 1.394(10) ?
C20 H20 . 0.93 ?
C21 C22 . 1.352(8) ?
C21 H21 . 0.93 ?
C22 C23 . 1.507(7) ?
C23 H23A . 0.97 ?
C23 H23B . 0.97 ?
C24 C29 . 1.385(7) ?
C24 C25 . 1.388(8) ?
C25 C26 . 1.387(9) ?
C25 H25 . 0.93 ?
C26 C27 . 1.369(10) ?
C26 H26 . 0.93 ?
C27 C28 . 1.389(9) ?
C27 H27 . 0.93 ?
C28 C29 . 1.374(7) ?
C28 H28 . 0.93 ?
C29 C30 . 1.498(7) ?
C30 C32 . 1.503(6) ?
C30 C31 . 1.535(7) ?
C32 H32A . 0.97 ?
C32 H32B . 0.97 ?

loop_
_geom_torsion_atom_site_label_1
_geom_torsion_atom_site_label_2
_geom_torsion_atom_site_label_3
_geom_torsion_atom_site_label_4
_geom_torsion_site_symmetry_1
_geom_torsion_site_symmetry_2
_geom_torsion_site_symmetry_3
_geom_torsion_site_symmetry_4
_geom_torsion
_geom_torsion_publ_flag
C6 C1 C2 C3 . . . . 0.4(12) ?
C1 C2 C3 C4 . . . . -0.4(14) ?
C2 C3 C4 C5 . . . . 0.7(15) ?
C3 C4 C5 C6 . . . . -0.9(14) ?
C4 C5 C6 C1 . . . . 0.9(11) ?
C4 C5 C6 C7 . . . . 175.6(7) ?
C2 C1 C6 C5 . . . . -0.6(10) ?
C2 C1 C6 C7 . . . . -175.2(6) ?
C15 N1 C7 C6 . . . . 104.6(6) ?
C8 N1 C7 C6 . . . . -80.4(6) ?
C5 C6 C7 N1 . . . . 136.7(6) ?
C1 C6 C7 N1 . . . . -48.7(8) ?
C15 N1 C8 C9 . . . . -174.9(5) ?
C7 N1 C8 C9 . . . . 9.6(8) ?
C15 N1 C8 C13 . . . . 3.1(5) ?
C7 N1 C8 C13 . . . . -172.4(4) ?
C13 C8 C9 C10 . . . . -0.6(9) ?
N1 C8 C9 C10 . . . . 177.2(5) ?
C8 C9 C10 C11 . . . . 1.1(9) ?
C9 C10 C11 C12 . . . . -0.7(10) ?
C10 C11 C12 C13 . . . . -0.2(9) ?
C11 C12 C13 C8 . . . . 0.6(8) ?
C11 C12 C13 C14 . . . . -178.8(5) ?
C9 C8 C13 C12 . . . . -0.2(8) ?
N1 C8 C13 C12 . . . . -178.4(5) ?
C9 C8 C13 C14 . . . . 179.3(5) ?
N1 C8 C13 C14 . . . . 1.1(5) ?
C12 C13 C14 O2 . . . . 60.0(7) ?
C8 C13 C14 O2 . . . . -119.4(5) ?
C12 C13 C14 C16 . . . . -66.4(7) ?
C8 C13 C14 C16 . . . . 114.2(5) ?
C12 C13 C14 C15 . . . . 175.3(5) ?
C8 C13 C14 C15 . . . . -4.2(5) ?
C8 N1 C15 O1 . . . . 175.2(5) ?
C7 N1 C15 O1 . . . . -9.3(8) ?
C8 N1 C15 C14 . . . . -5.8(5) ?
C7 N1 C15 C14 . . . . 169.7(4) ?
O2 C14 C15 O1 . . . . -53.5(7) ?
C13 C14 C15 O1 . . . . -175.0(5) ?
C16 C14 C15 O1 . . . . 63.3(6) ?
O2 C14 C15 N1 . . . . 127.5(4) ?
C13 C14 C15 N1 . . . . 6.0(5) ?
C16 C14 C15 N1 . . . . -115.7(4) ?
O2 C14 C16 O3 . . . . 171.6(4) ?
C13 C14 C16 O3 . . . . -58.4(6) ?
C15 C14 C16 O3 . . . . 55.9(6) ?
C22 C17 C18 C19 . . . . -0.7(15) ?
C17 C18 C19 C20 . . . . 1.9(17) ?
C18 C19 C20 C21 . . . . -2.0(16) ?
C19 C20 C21 C22 . . . . 0.9(15) ?
C18 C17 C22 C21 . . . . -0.4(12) ?
C18 C17 C22 C23 . . . . -178.1(7) ?
C20 C21 C22 C17 . . . . 0.3(12) ?
C20 C21 C22 C23 . . . . 178.1(7) ?
C31 N2 C23 C22 . . . . 99.7(6) ?
C24 N2 C23 C22 . . . . -77.1(6) ?
C17 C22 C23 N2 . . . . -53.0(8) ?
C21 C22 C23 N2 . . . . 129.3(7) ?
C31 N2 C24 C29 . . . . 1.7(6) ?
C23 N2 C24 C29 . . . . 178.9(4) ?
C31 N2 C24 C25 . . . . -176.7(6) ?
C23 N2 C24 C25 . . . . 0.5(8) ?
C29 C24 C25 C26 . . . . 0.3(9) ?
N2 C24 C25 C26 . . . . 178.5(5) ?
C24 C25 C26 C27 . . . . -1.3(10) ?
C25 C26 C27 C28 . . . . 2.1(12) ?
C26 C27 C28 C29 . . . . -1.7(11) ?
C27 C28 C29 C24 . . . . 0.7(9) ?
C27 C28 C29 C30 . . . . 179.5(6) ?
C25 C24 C29 C28 . . . . 0.0(8) ?
N2 C24 C29 C28 . . . . -178.5(5) ?
C25 C24 C29 C30 . . . . -179.0(5) ?
N2 C24 C29 C30 . . . . 2.5(6) ?
C28 C29 C30 O5 . . . . 61.9(8) ?
C24 C29 C30 O5 . . . . -119.2(5) ?
C28 C29 C30 C32 . . . . -64.9(8) ?
C24 C29 C30 C32 . . . . 114.0(5) ?
C28 C29 C30 C31 . . . . 176.1(6) ?
C24 C29 C30 C31 . . . . -5.0(5) ?
C24 N2 C31 O4 . . . . 174.8(5) ?
C23 N2 C31 O4 . . . . -2.5(8) ?
C24 N2 C31 C30 . . . . -5.0(5) ?
C23 N2 C31 C30 . . . . 177.8(4) ?
O5 C30 C31 O4 . . . . -53.1(6) ?
C29 C30 C31 O4 . . . . -173.7(5) ?
C32 C30 C31 O4 . . . . 64.0(6) ?
O5 C30 C31 N2 . . . . 126.6(4) ?
C29 C30 C31 N2 . . . . 6.1(5) ?
C32 C30 C31 N2 . . . . -116.3(5) ?
O5 C30 C32 O6 . . . . 168.7(4) ?
C29 C30 C32 O6 . . . . -61.3(6) ?
C31 C30 C32 O6 . . . . 53.1(6) ?
